data_4304049
loop_
_publ_author_name
'Erin L. Norton'
'Kara L. S. Szekely'
'Jonathan W. Dube'
'Paolo G. Bomben'
'Charles L. B. Macdonald'

_publ_section_title
;
A Convenient Preparative Method for Cyclic Triphosphenium Bromide and
Chloride Salts
;
_journal_name_full 'Inorganic Chemistry'
_journal_page_first 1196
_journal_page_last 1203
_journal_paper_doi 10.1021/ic701342u
_journal_volume 47
_journal_year 2008
_chemical_formula_moiety 'C26 H24 P3, Br'
_chemical_formula_sum 'C26 H24 Br P3'
_chemical_formula_weight 509.27
_chemical_name_systematic
;
 ?
;
_space_group_IT_number 2
_symmetry_cell_setting triclinic
_symmetry_space_group_name_Hall '-P 1'
_symmetry_space_group_name_H-M 'P -1'
_atom_sites_solution_hydrogens geom
_atom_sites_solution_primary direct
_atom_sites_solution_secondary difmap
_audit_creation_method SHELXL-97
_cell_angle_alpha 71.401(2)
_cell_angle_beta 79.610(2)
_cell_angle_gamma 69.134(2)
_cell_formula_units_Z 4
_cell_length_a 9.8923(17)
_cell_length_b 13.499(2)
_cell_length_c 19.672(4)
_cell_measurement_reflns_used 6328
_cell_measurement_temperature 173(2)
_cell_measurement_theta_max 27.50
_cell_measurement_theta_min 1.10
_cell_volume 2319.8(7)
_computing_cell_refinement 'Bruker SMART'
_computing_data_collection 'Bruker SMART'
_computing_data_reduction 'Bruker SAINT'
_computing_molecular_graphics 'Bruker SHELXTL'
_computing_publication_material 'Bruker SHELXTL'
_computing_structure_refinement 'SHELXL-97 (Sheldrick, 1997)'
_computing_structure_solution 'Bruker SHELXTL'
_diffrn_ambient_temperature 173(2)
_diffrn_measured_fraction_theta_full 0.965
_diffrn_measured_fraction_theta_max 0.965
_diffrn_measurement_device_type 'CCD area detector'
_diffrn_measurement_method 'phi and omega scans'
_diffrn_radiation_monochromator graphite
_diffrn_radiation_source 'fine-focus sealed tube'
_diffrn_radiation_type MoK\a
_diffrn_radiation_wavelength 0.71073
_diffrn_reflns_av_R_equivalents 0.0259
_diffrn_reflns_av_sigmaI/netI 0.0373
_diffrn_reflns_limit_h_max 12
_diffrn_reflns_limit_h_min -12
_diffrn_reflns_limit_k_max 17
_diffrn_reflns_limit_k_min -17
_diffrn_reflns_limit_l_max 24
_diffrn_reflns_limit_l_min -25
_diffrn_reflns_number 26158
_diffrn_reflns_theta_full 27.50
_diffrn_reflns_theta_max 27.50
_diffrn_reflns_theta_min 1.10
_exptl_absorpt_coefficient_mu 1.990
_exptl_absorpt_correction_T_max 0.550
_exptl_absorpt_correction_T_min 0.462
_exptl_absorpt_correction_type multi-scan
_exptl_absorpt_process_details 'SADABS; Bruker 2000'
_exptl_crystal_colour colourless
_exptl_crystal_density_diffrn 1.458
_exptl_crystal_density_method 'not measured'
_exptl_crystal_description prism
_exptl_crystal_F_000 1040
_exptl_crystal_size_max 0.40
_exptl_crystal_size_mid 0.30
_exptl_crystal_size_min 0.30
_refine_diff_density_max 0.654
_refine_diff_density_min -0.299
_refine_diff_density_rms 0.075
_refine_ls_extinction_method none
_refine_ls_goodness_of_fit_ref 1.048
_refine_ls_hydrogen_treatment constr
_refine_ls_matrix_type full
_refine_ls_number_parameters 541
_refine_ls_number_reflns 10287
_refine_ls_number_restraints 0
_refine_ls_restrained_S_all 1.048
_refine_ls_R_factor_all 0.0496
_refine_ls_R_factor_gt 0.0348
_refine_ls_shift/su_max 0.001
_refine_ls_shift/su_mean 0.000
_refine_ls_structure_factor_coef Fsqd
_refine_ls_weighting_details 'calc w=1/[\s^2^(Fo^2^)+(0.0483P)^2^+0.7351P] where P=(Fo^2^+2Fc^2^)/3'
_refine_ls_weighting_scheme calc
_refine_ls_wR_factor_gt 0.0812
_refine_ls_wR_factor_ref 0.0943
_reflns_number_gt 8245
_reflns_number_total 10287
_reflns_threshold_expression >2sigma(I)
_cod_data_source_file ic701342u-file003.cif
_cod_data_source_block p1b
_cod_depositor_comments
;
The following automatic conversions were performed:
'_symmetry_cell_setting' value 'Triclinic' changed to 'triclinic'
according to '/home/saulius/struct/CIF-dictionaries/cif_core.dic'
dictionary named 'cif_core.dic' version 2.4.1 from 2010-06-29.

Automatic conversion script
Id: cif_fix_enum 1527 2010-12-29 10:47:43Z saulius 
;
_cod_original_cell_volume 2319.9(7)
_cod_database_code 4304049

loop_
_symmetry_equiv_pos_as_xyz
'x, y, z'
'-x, -y, -z'

loop_
_atom_site_label
_atom_site_type_symbol
_atom_site_fract_x
_atom_site_fract_y
_atom_site_fract_z
_atom_site_U_iso_or_equiv
_atom_site_adp_type
_atom_site_occupancy
_atom_site_symmetry_multiplicity
_atom_site_calc_flag
_atom_site_refinement_flags
_atom_site_disorder_assembly
_atom_site_disorder_group
P11 P -0.09556(6) 0.28166(5) 0.68564(3) 0.02010(13) Uani 1 1 d . . .
P12 P 0.02286(7) 0.24204(6) 0.77588(3) 0.02828(15) Uani 1 1 d . . .
P13 P -0.17171(6) 0.23976(5) 0.84277(3) 0.02150(13) Uani 1 1 d . . .
C14 C -0.3213(2) 0.30459(19) 0.78491(12) 0.0237(5) Uani 1 1 d . . .
H14A H -0.4082 0.2848 0.8101 0.028 Uiso 1 1 calc R . .
H14B H -0.3461 0.3859 0.7710 0.028 Uiso 1 1 calc R . .
C15 C -0.2707(2) 0.26192(19) 0.71855(12) 0.0231(5) Uani 1 1 d . . .
H15A H -0.3411 0.3035 0.6813 0.028 Uiso 1 1 calc R . .
H15B H -0.2613 0.1828 0.7312 0.028 Uiso 1 1 calc R . .
C111 C 0.0011(2) 0.19834(18) 0.62574(12) 0.0224(5) Uani 1 1 d . . .
C112 C 0.1514(3) 0.15310(19) 0.62464(13) 0.0270(5) Uani 1 1 d . . .
H112 H 0.2030 0.1642 0.6564 0.032 Uiso 1 1 calc R . .
C113 C 0.2256(3) 0.09155(19) 0.57685(14) 0.0305(6) Uani 1 1 d . . .
H113 H 0.3285 0.0626 0.5747 0.037 Uiso 1 1 calc R . .
C114 C 0.1503(3) 0.0723(2) 0.53242(14) 0.0344(6) Uani 1 1 d . . .
H114 H 0.2013 0.0285 0.5007 0.041 Uiso 1 1 calc R . .
C115 C 0.0005(3) 0.1169(2) 0.53393(14) 0.0353(6) Uani 1 1 d . . .
H115 H -0.0509 0.1032 0.5033 0.042 Uiso 1 1 calc R . .
C116 C -0.0749(3) 0.1812(2) 0.57963(13) 0.0278(5) Uani 1 1 d . . .
H116 H -0.1774 0.2134 0.5796 0.033 Uiso 1 1 calc R . .
C121 C -0.1264(2) 0.42293(18) 0.63139(12) 0.0213(5) Uani 1 1 d . . .
C122 C -0.0106(3) 0.4639(2) 0.61684(14) 0.0321(6) Uani 1 1 d . . .
H122 H 0.0793 0.4190 0.6369 0.038 Uiso 1 1 calc R . .
C123 C -0.0257(3) 0.5694(2) 0.57347(15) 0.0381(6) Uani 1 1 d . . .
H123 H 0.0537 0.5971 0.5638 0.046 Uiso 1 1 calc R . .
C124 C -0.1557(3) 0.6350(2) 0.54410(14) 0.0344(6) Uani 1 1 d . . .
H124 H -0.1650 0.7073 0.5137 0.041 Uiso 1 1 calc R . .
C125 C -0.2720(3) 0.5962(2) 0.55860(13) 0.0314(6) Uani 1 1 d . . .
H125 H -0.3617 0.6419 0.5387 0.038 Uiso 1 1 calc R . .
C126 C -0.2576(3) 0.4899(2) 0.60257(12) 0.0260(5) Uani 1 1 d . . .
H126 H -0.3379 0.4630 0.6129 0.031 Uiso 1 1 calc R . .
C131 C -0.1739(3) 0.10083(19) 0.88954(12) 0.0228(5) Uani 1 1 d . . .
C132 C -0.0426(3) 0.0188(2) 0.90825(14) 0.0326(6) Uani 1 1 d . . .
H132 H 0.0453 0.0361 0.8956 0.039 Uiso 1 1 calc R . .
C133 C -0.0400(3) -0.0879(2) 0.94528(15) 0.0370(6) Uani 1 1 d . . .
H133 H 0.0498 -0.1434 0.9584 0.044 Uiso 1 1 calc R . .
C134 C -0.1668(3) -0.1139(2) 0.96322(13) 0.0330(6) Uani 1 1 d . . .
H134 H -0.1644 -0.1872 0.9886 0.040 Uiso 1 1 calc R . .
C135 C -0.2971(3) -0.0333(2) 0.94431(14) 0.0339(6) Uani 1 1 d . . .
H135 H -0.3843 -0.0517 0.9564 0.041 Uiso 1 1 calc R . .
C136 C -0.3024(3) 0.0745(2) 0.90778(13) 0.0289(5) Uani 1 1 d . . .
H136 H -0.3927 0.1298 0.8953 0.035 Uiso 1 1 calc R . .
C141 C -0.1980(3) 0.31119(18) 0.90942(12) 0.0249(5) Uani 1 1 d . . .
C142 C -0.0887(3) 0.3455(2) 0.92008(13) 0.0306(6) Uani 1 1 d . . .
H142 H 0.0016 0.3308 0.8923 0.037 Uiso 1 1 calc R . .
C143 C -0.1122(3) 0.4014(2) 0.97156(14) 0.0396(7) Uani 1 1 d . . .
H143 H -0.0378 0.4252 0.9789 0.048 Uiso 1 1 calc R . .
C144 C -0.2418(4) 0.4224(2) 1.01167(14) 0.0432(7) Uani 1 1 d . . .
H144 H -0.2578 0.4618 1.0463 0.052 Uiso 1 1 calc R . .
C145 C -0.3506(3) 0.3862(2) 1.00198(14) 0.0381(6) Uani 1 1 d . . .
H145 H -0.4395 0.3995 1.0309 0.046 Uiso 1 1 calc R . .
C146 C -0.3304(3) 0.3313(2) 0.95087(13) 0.0306(5) Uani 1 1 d . . .
H146 H -0.4052 0.3076 0.9439 0.037 Uiso 1 1 calc R . .
P21 P 0.56485(7) 0.75200(5) 0.76131(3) 0.02252(13) Uani 1 1 d . . .
P22 P 0.45117(7) 0.63551(5) 0.79661(3) 0.02702(14) Uani 1 1 d . . .
P23 P 0.34240(7) 0.71002(5) 0.70007(3) 0.02171(13) Uani 1 1 d . . .
C24 C 0.4302(3) 0.80782(19) 0.63900(13) 0.0262(5) Uani 1 1 d . . .
H24A H 0.4448 0.7981 0.5901 0.031 Uiso 1 1 calc R . .
H24B H 0.3658 0.8841 0.6365 0.031 Uiso 1 1 calc R . .
C25 C 0.5761(3) 0.7917(2) 0.66346(12) 0.0278(5) Uani 1 1 d . . .
H25A H 0.6004 0.8610 0.6441 0.033 Uiso 1 1 calc R . .
H25B H 0.6531 0.7334 0.6453 0.033 Uiso 1 1 calc R . .
C211 C 0.4821(2) 0.87405(19) 0.79216(13) 0.0247(5) Uani 1 1 d . . .
C212 C 0.4905(3) 0.9764(2) 0.75063(15) 0.0321(6) Uani 1 1 d . . .
H212 H 0.5353 0.9856 0.7031 0.039 Uiso 1 1 calc R . .
C213 C 0.4323(3) 1.0658(2) 0.77983(19) 0.0446(7) Uani 1 1 d . . .
H213 H 0.4367 1.1364 0.7517 0.053 Uiso 1 1 calc R . .
C214 C 0.3685(3) 1.0529(2) 0.84878(18) 0.0444(8) Uani 1 1 d . . .
H214 H 0.3305 1.1142 0.8683 0.053 Uiso 1 1 calc R . .
C215 C 0.3598(3) 0.9517(2) 0.88935(16) 0.0399(7) Uani 1 1 d . . .
H215 H 0.3157 0.9429 0.9370 0.048 Uiso 1 1 calc R . .
C216 C 0.4147(3) 0.8624(2) 0.86139(14) 0.0329(6) Uani 1 1 d . . .
H216 H 0.4065 0.7928 0.8895 0.039 Uiso 1 1 calc R . .
C221 C 0.7456(3) 0.68821(19) 0.79099(12) 0.0250(5) Uani 1 1 d . . .
C222 C 0.7953(3) 0.7275(2) 0.83521(13) 0.0295(5) Uani 1 1 d . . .
H222 H 0.7328 0.7888 0.8515 0.035 Uiso 1 1 calc R . .
C223 C 0.9364(3) 0.6775(2) 0.85582(14) 0.0331(6) Uani 1 1 d . . .
H223 H 0.9704 0.7044 0.8862 0.040 Uiso 1 1 calc R . .
C224 C 1.0273(3) 0.5885(2) 0.83206(14) 0.0328(6) Uani 1 1 d . . .
H224 H 1.1239 0.5544 0.8461 0.039 Uiso 1 1 calc R . .
C225 C 0.9782(3) 0.5489(2) 0.78791(14) 0.0331(6) Uani 1 1 d . . .
H225 H 1.0412 0.4879 0.7715 0.040 Uiso 1 1 calc R . .
C226 C 0.8381(3) 0.5979(2) 0.76767(14) 0.0296(5) Uani 1 1 d . . .
H226 H 0.8043 0.5700 0.7377 0.035 Uiso 1 1 calc R . .
C231 C 0.3494(2) 0.60302(19) 0.66220(12) 0.0227(5) Uani 1 1 d . . .
C232 C 0.3521(3) 0.50021(19) 0.70876(13) 0.0260(5) Uani 1 1 d . . .
H232 H 0.3499 0.4879 0.7592 0.031 Uiso 1 1 calc R . .
C233 C 0.3581(3) 0.4160(2) 0.68154(15) 0.0332(6) Uani 1 1 d . . .
H233 H 0.3587 0.3461 0.7134 0.040 Uiso 1 1 calc R . .
C234 C 0.3632(3) 0.4333(2) 0.60832(16) 0.0374(6) Uani 1 1 d . . .
H234 H 0.3707 0.3746 0.5897 0.045 Uiso 1 1 calc R . .
C235 C 0.3574(3) 0.5361(2) 0.56183(15) 0.0350(6) Uani 1 1 d . . .
H235 H 0.3587 0.5479 0.5115 0.042 Uiso 1 1 calc R . .
C236 C 0.3498(3) 0.6219(2) 0.58815(13) 0.0293(5) Uani 1 1 d . . .
H236 H 0.3450 0.6925 0.5562 0.035 Uiso 1 1 calc R . .
C241 C 0.1547(3) 0.79439(19) 0.70605(12) 0.0241(5) Uani 1 1 d . . .
C242 C 0.1142(3) 0.8679(2) 0.74751(14) 0.0333(6) Uani 1 1 d . . .
H242 H 0.1814 0.8660 0.7772 0.040 Uiso 1 1 calc R . .
C243 C -0.0234(3) 0.9436(2) 0.74567(15) 0.0378(6) Uani 1 1 d . . .
H243 H -0.0507 0.9938 0.7741 0.045 Uiso 1 1 calc R . .
C244 C -0.1215(3) 0.9467(2) 0.70273(15) 0.0363(6) Uani 1 1 d . . .
H244 H -0.2156 1.0000 0.7009 0.044 Uiso 1 1 calc R . .
C245 C -0.0834(3) 0.8731(2) 0.66265(15) 0.0357(6) Uani 1 1 d . . .
H245 H -0.1518 0.8746 0.6337 0.043 Uiso 1 1 calc R . .
C246 C 0.0541(3) 0.7965(2) 0.66411(14) 0.0301(5) Uani 1 1 d . . .
H246 H 0.0797 0.7453 0.6365 0.036 Uiso 1 1 calc R . .
Br1 Br 0.42537(3) 0.85245(2) 0.433103(14) 0.03690(8) Uani 1 1 d . . .
Br2 Br 0.32641(3) 0.31798(2) 0.893816(15) 0.03471(8) Uani 1 1 d . . .

loop_
_atom_site_aniso_label
_atom_site_aniso_U_11
_atom_site_aniso_U_22
_atom_site_aniso_U_33
_atom_site_aniso_U_23
_atom_site_aniso_U_13
_atom_site_aniso_U_12
P11 0.0195(3) 0.0200(3) 0.0201(3) -0.0045(2) -0.0015(2) -0.0065(2)
P12 0.0213(3) 0.0389(4) 0.0224(3) -0.0046(3) -0.0035(2) -0.0097(3)
P13 0.0227(3) 0.0204(3) 0.0197(3) -0.0039(2) -0.0019(2) -0.0061(2)
C14 0.0204(11) 0.0213(12) 0.0251(12) -0.0012(9) -0.0038(9) -0.0051(9)
C15 0.0202(11) 0.0240(12) 0.0241(12) -0.0032(9) -0.0013(9) -0.0090(9)
C111 0.0265(12) 0.0169(11) 0.0219(11) -0.0041(9) 0.0004(9) -0.0069(9)
C112 0.0285(13) 0.0222(12) 0.0284(13) -0.0056(10) -0.0013(10) -0.0076(10)
C113 0.0282(13) 0.0198(12) 0.0341(14) -0.0029(10) 0.0055(11) -0.0046(10)
C114 0.0453(16) 0.0199(12) 0.0337(14) -0.0103(11) 0.0083(12) -0.0084(11)
C115 0.0500(17) 0.0333(15) 0.0314(14) -0.0138(12) -0.0029(12) -0.0196(13)
C116 0.0284(13) 0.0276(13) 0.0304(13) -0.0096(11) -0.0009(10) -0.0117(10)
C121 0.0249(12) 0.0201(11) 0.0188(11) -0.0074(9) 0.0001(9) -0.0063(9)
C122 0.0272(13) 0.0276(13) 0.0398(15) -0.0051(11) -0.0030(11) -0.0105(11)
C123 0.0388(15) 0.0320(15) 0.0456(16) -0.0071(13) 0.0047(13) -0.0209(12)
C124 0.0489(16) 0.0213(13) 0.0274(13) -0.0032(10) 0.0036(12) -0.0108(12)
C125 0.0355(14) 0.0241(13) 0.0282(13) -0.0052(10) -0.0061(11) -0.0021(11)
C126 0.0271(12) 0.0259(12) 0.0245(12) -0.0070(10) -0.0034(10) -0.0071(10)
C131 0.0272(12) 0.0204(11) 0.0201(11) -0.0054(9) -0.0009(9) -0.0073(10)
C132 0.0316(14) 0.0293(13) 0.0340(14) -0.0012(11) -0.0079(11) -0.0102(11)
C133 0.0393(15) 0.0259(14) 0.0380(15) -0.0012(12) -0.0107(12) -0.0042(12)
C134 0.0483(16) 0.0231(13) 0.0273(13) -0.0041(10) -0.0029(12) -0.0135(12)
C135 0.0378(15) 0.0311(14) 0.0347(14) -0.0092(12) 0.0028(12) -0.0160(12)
C136 0.0268(13) 0.0238(13) 0.0333(13) -0.0078(11) 0.0000(10) -0.0062(10)
C141 0.0345(13) 0.0181(11) 0.0195(11) -0.0037(9) -0.0051(10) -0.0052(10)
C142 0.0386(14) 0.0289(13) 0.0240(12) -0.0015(10) -0.0049(11) -0.0147(11)
C143 0.0628(19) 0.0335(15) 0.0291(14) -0.0036(12) -0.0095(14) -0.0248(14)
C144 0.075(2) 0.0313(15) 0.0258(14) -0.0099(12) -0.0050(14) -0.0169(15)
C145 0.0471(17) 0.0314(14) 0.0286(14) -0.0091(11) 0.0025(12) -0.0059(12)
C146 0.0336(14) 0.0270(13) 0.0287(13) -0.0084(11) -0.0021(11) -0.0066(11)
P21 0.0260(3) 0.0216(3) 0.0220(3) -0.0077(2) -0.0017(2) -0.0085(2)
P22 0.0365(4) 0.0247(3) 0.0227(3) -0.0032(3) -0.0062(3) -0.0141(3)
P23 0.0259(3) 0.0196(3) 0.0210(3) -0.0061(2) -0.0023(2) -0.0082(2)
C24 0.0319(13) 0.0235(12) 0.0237(12) -0.0019(10) -0.0037(10) -0.0127(10)
C25 0.0329(13) 0.0320(13) 0.0214(12) -0.0084(10) 0.0005(10) -0.0141(11)
C211 0.0230(12) 0.0227(12) 0.0303(13) -0.0102(10) -0.0043(10) -0.0058(10)
C212 0.0306(13) 0.0243(13) 0.0404(15) -0.0057(11) -0.0075(11) -0.0081(11)
C213 0.0414(16) 0.0226(14) 0.071(2) -0.0139(14) -0.0157(15) -0.0057(12)
C214 0.0332(15) 0.0388(17) 0.069(2) -0.0344(16) -0.0148(14) 0.0021(12)
C215 0.0354(15) 0.0461(17) 0.0432(16) -0.0273(14) -0.0043(12) -0.0051(13)
C216 0.0372(14) 0.0303(14) 0.0319(14) -0.0125(11) -0.0022(11) -0.0085(11)
C221 0.0261(12) 0.0249(12) 0.0244(12) -0.0060(10) -0.0017(10) -0.0097(10)
C222 0.0330(13) 0.0266(13) 0.0294(13) -0.0104(11) -0.0041(11) -0.0071(11)
C223 0.0368(14) 0.0319(14) 0.0322(14) -0.0076(11) -0.0100(11) -0.0104(12)
C224 0.0299(13) 0.0291(14) 0.0341(14) -0.0013(11) -0.0071(11) -0.0074(11)
C225 0.0312(14) 0.0245(13) 0.0396(15) -0.0099(11) 0.0034(11) -0.0065(11)
C226 0.0323(14) 0.0262(13) 0.0344(14) -0.0116(11) -0.0024(11) -0.0115(11)
C231 0.0207(11) 0.0240(12) 0.0266(12) -0.0121(10) -0.0008(9) -0.0067(9)
C232 0.0243(12) 0.0239(12) 0.0307(13) -0.0088(10) -0.0029(10) -0.0070(10)
C233 0.0266(13) 0.0249(13) 0.0517(17) -0.0157(12) -0.0055(12) -0.0069(10)
C234 0.0268(13) 0.0389(16) 0.0552(18) -0.0308(14) -0.0034(12) -0.0049(12)
C235 0.0294(13) 0.0513(17) 0.0328(14) -0.0257(13) 0.0010(11) -0.0121(12)
C236 0.0258(12) 0.0374(14) 0.0275(13) -0.0129(11) -0.0011(10) -0.0104(11)
C241 0.0273(12) 0.0195(12) 0.0251(12) -0.0047(10) -0.0014(10) -0.0084(10)
C242 0.0362(14) 0.0295(14) 0.0375(15) -0.0143(12) -0.0070(12) -0.0078(11)
C243 0.0390(15) 0.0284(14) 0.0454(16) -0.0179(12) -0.0009(13) -0.0043(12)
C244 0.0282(13) 0.0280(14) 0.0449(16) -0.0056(12) 0.0016(12) -0.0059(11)
C245 0.0295(14) 0.0417(16) 0.0374(15) -0.0078(12) -0.0047(11) -0.0148(12)
C246 0.0302(13) 0.0326(14) 0.0309(13) -0.0134(11) 0.0001(11) -0.0111(11)
Br1 0.03388(15) 0.04046(16) 0.03334(15) -0.00340(12) -0.00319(11) -0.01406(12)
Br2 0.02775(14) 0.02822(14) 0.04271(16) -0.00630(11) 0.00349(11) -0.00861(11)

loop_
_atom_type_symbol
_atom_type_description
_atom_type_scat_dispersion_real
_atom_type_scat_dispersion_imag
_atom_type_scat_source
C C 0.0033 0.0016 'International Tables Vol C Tables 4.2.6.8 and 6.1.1.4'
H H 0.0000 0.0000 'International Tables Vol C Tables 4.2.6.8 and 6.1.1.4'
P P 0.1023 0.0942 'International Tables Vol C Tables 4.2.6.8 and 6.1.1.4'
Br Br -0.2901 2.4595 'International Tables Vol C Tables 4.2.6.8 and 6.1.1.4'

loop_
_geom_angle_atom_site_label_1
_geom_angle_atom_site_label_2
_geom_angle_atom_site_label_3
_geom_angle
_geom_angle_site_symmetry_1
_geom_angle_site_symmetry_3
_geom_angle_publ_flag
C111 P11 C121 105.32(10) . . ?
C111 P11 C15 110.93(11) . . ?
C121 P11 C15 108.35(11) . . ?
C111 P11 P12 111.49(8) . . ?
C121 P11 P12 112.65(8) . . ?
C15 P11 P12 108.08(8) . . ?
P11 P12 P13 88.37(3) . . ?
C141 P13 C131 107.53(11) . . ?
C141 P13 C14 110.33(11) . . ?
C131 P13 C14 107.29(11) . . ?
C141 P13 P12 111.69(9) . . ?
C131 P13 P12 112.45(8) . . ?
C14 P13 P12 107.47(8) . . ?
C15 C14 P13 106.58(15) . . ?
C15 C14 H14A 110.4 . . ?
P13 C14 H14A 110.4 . . ?
C15 C14 H14B 110.4 . . ?
P13 C14 H14B 110.4 . . ?
H14A C14 H14B 108.6 . . ?
C14 C15 P11 106.63(15) . . ?
C14 C15 H15A 110.4 . . ?
P11 C15 H15A 110.4 . . ?
C14 C15 H15B 110.4 . . ?
P11 C15 H15B 110.4 . . ?
H15A C15 H15B 108.6 . . ?
C112 C111 C116 120.3(2) . . ?
C112 C111 P11 119.91(18) . . ?
C116 C111 P11 119.79(18) . . ?
C113 C112 C111 119.6(2) . . ?
C113 C112 H112 120.2 . . ?
C111 C112 H112 120.2 . . ?
C114 C113 C112 120.2(2) . . ?
C114 C113 H113 119.9 . . ?
C112 C113 H113 119.9 . . ?
C113 C114 C115 120.1(2) . . ?
C113 C114 H114 120.0 . . ?
C115 C114 H114 120.0 . . ?
C116 C115 C114 120.5(2) . . ?
C116 C115 H115 119.7 . . ?
C114 C115 H115 119.7 . . ?
C115 C116 C111 119.3(2) . . ?
C115 C116 H116 120.4 . . ?
C111 C116 H116 120.4 . . ?
C126 C121 C122 119.3(2) . . ?
C126 C121 P11 123.16(18) . . ?
C122 C121 P11 117.48(18) . . ?
C123 C122 C121 120.2(2) . . ?
C123 C122 H122 119.9 . . ?
C121 C122 H122 119.9 . . ?
C122 C123 C124 120.2(2) . . ?
C122 C123 H123 119.9 . . ?
C124 C123 H123 119.9 . . ?
C125 C124 C123 120.4(2) . . ?
C125 C124 H124 119.8 . . ?
C123 C124 H124 119.8 . . ?
C124 C125 C126 119.7(2) . . ?
C124 C125 H125 120.2 . . ?
C126 C125 H125 120.2 . . ?
C121 C126 C125 120.2(2) . . ?
C121 C126 H126 119.9 . . ?
C125 C126 H126 119.9 . . ?
C132 C131 C136 119.5(2) . . ?
C132 C131 P13 118.36(18) . . ?
C136 C131 P13 122.10(18) . . ?
C133 C132 C131 120.1(2) . . ?
C133 C132 H132 119.9 . . ?
C131 C132 H132 119.9 . . ?
C134 C133 C132 120.4(3) . . ?
C134 C133 H133 119.8 . . ?
C132 C133 H133 119.8 . . ?
C133 C134 C135 119.9(2) . . ?
C133 C134 H134 120.1 . . ?
C135 C134 H134 120.1 . . ?
C134 C135 C136 120.7(2) . . ?
C134 C135 H135 119.7 . . ?
C136 C135 H135 119.7 . . ?
C135 C136 C131 119.4(2) . . ?
C135 C136 H136 120.3 . . ?
C131 C136 H136 120.3 . . ?
C142 C141 C146 120.4(2) . . ?
C142 C141 P13 120.70(19) . . ?
C146 C141 P13 118.90(19) . . ?
C143 C142 C141 119.6(3) . . ?
C143 C142 H142 120.2 . . ?
C141 C142 H142 120.2 . . ?
C144 C143 C142 120.3(3) . . ?
C144 C143 H143 119.9 . . ?
C142 C143 H143 119.9 . . ?
C143 C144 C145 120.2(3) . . ?
C143 C144 H144 119.9 . . ?
C145 C144 H144 119.9 . . ?
C146 C145 C144 120.7(3) . . ?
C146 C145 H145 119.7 . . ?
C144 C145 H145 119.7 . . ?
C145 C146 C141 118.9(3) . . ?
C145 C146 H146 120.6 . . ?
C141 C146 H146 120.6 . . ?
C221 P21 C211 107.56(11) . . ?
C221 P21 C25 108.88(11) . . ?
C211 P21 C25 109.21(12) . . ?
C221 P21 P22 109.68(8) . . ?
C211 P21 P22 114.97(8) . . ?
C25 P21 P22 106.43(8) . . ?
P21 P22 P23 89.17(3) . . ?
C231 P23 C241 107.03(11) . . ?
C231 P23 C24 112.38(11) . . ?
C241 P23 C24 102.85(11) . . ?
C231 P23 P22 108.62(8) . . ?
C241 P23 P22 117.60(8) . . ?
C24 P23 P22 108.37(8) . . ?
C25 C24 P23 112.00(16) . . ?
C25 C24 H24A 109.2 . . ?
P23 C24 H24A 109.2 . . ?
C25 C24 H24B 109.2 . . ?
P23 C24 H24B 109.2 . . ?
H24A C24 H24B 107.9 . . ?
C24 C25 P21 108.76(17) . . ?
C24 C25 H25A 109.9 . . ?
P21 C25 H25A 109.9 . . ?
C24 C25 H25B 109.9 . . ?
P21 C25 H25B 109.9 . . ?
H25A C25 H25B 108.3 . . ?
C212 C211 C216 119.8(2) . . ?
C212 C211 P21 122.06(19) . . ?
C216 C211 P21 118.06(19) . . ?
C211 C212 C213 118.9(3) . . ?
C211 C212 H212 120.6 . . ?
C213 C212 H212 120.6 . . ?
C214 C213 C212 120.9(3) . . ?
C214 C213 H213 119.6 . . ?
C212 C213 H213 119.6 . . ?
C215 C214 C213 119.9(3) . . ?
C215 C214 H214 120.0 . . ?
C213 C214 H214 120.0 . . ?
C214 C215 C216 120.4(3) . . ?
C214 C215 H215 119.8 . . ?
C216 C215 H215 119.8 . . ?
C215 C216 C211 120.2(3) . . ?
C215 C216 H216 119.9 . . ?
C211 C216 H216 119.9 . . ?
C222 C221 C226 119.5(2) . . ?
C222 C221 P21 121.72(19) . . ?
C226 C221 P21 118.80(18) . . ?
C221 C222 C223 120.0(2) . . ?
C221 C222 H222 120.0 . . ?
C223 C222 H222 120.0 . . ?
C224 C223 C222 119.9(2) . . ?
C224 C223 H223 120.0 . . ?
C222 C223 H223 120.0 . . ?
C223 C224 C225 120.2(2) . . ?
C223 C224 H224 119.9 . . ?
C225 C224 H224 119.9 . . ?
C226 C225 C224 120.0(2) . . ?
C226 C225 H225 120.0 . . ?
C224 C225 H225 120.0 . . ?
C225 C226 C221 120.3(2) . . ?
C225 C226 H226 119.9 . . ?
C221 C226 H226 119.9 . . ?
C232 C231 C236 120.1(2) . . ?
C232 C231 P23 118.39(17) . . ?
C236 C231 P23 121.52(18) . . ?
C233 C232 C231 119.9(2) . . ?
C233 C232 H232 120.0 . . ?
C231 C232 H232 120.0 . . ?
C234 C233 C232 120.1(3) . . ?
C234 C233 H233 119.9 . . ?
C232 C233 H233 119.9 . . ?
C233 C234 C235 120.2(2) . . ?
C233 C234 H234 119.9 . . ?
C235 C234 H234 119.9 . . ?
C234 C235 C236 120.5(2) . . ?
C234 C235 H235 119.7 . . ?
C236 C235 H235 119.7 . . ?
C235 C236 C231 119.1(2) . . ?
C235 C236 H236 120.4 . . ?
C231 C236 H236 120.4 . . ?
C242 C241 C246 119.2(2) . . ?
C242 C241 P23 118.72(19) . . ?
C246 C241 P23 121.67(18) . . ?
C243 C242 C241 120.1(2) . . ?
C243 C242 H242 119.9 . . ?
C241 C242 H242 119.9 . . ?
C244 C243 C242 120.3(2) . . ?
C244 C243 H243 119.9 . . ?
C242 C243 H243 119.9 . . ?
C245 C244 C243 120.0(3) . . ?
C245 C244 H244 120.0 . . ?
C243 C244 H244 120.0 . . ?
C244 C245 C246 120.3(3) . . ?
C244 C245 H245 119.9 . . ?
C246 C245 H245 119.9 . . ?
C245 C246 C241 120.0(2) . . ?
C245 C246 H246 120.0 . . ?
C241 C246 H246 120.0 . . ?

loop_
_geom_bond_atom_site_label_1
_geom_bond_atom_site_label_2
_geom_bond_distance
_geom_bond_site_symmetry_2
_geom_bond_publ_flag
P11 C111 1.800(2) . ?
P11 C121 1.809(2) . ?
P11 C15 1.818(2) . ?
P11 P12 2.1231(9) . ?
P12 P13 2.1308(9) . ?
P13 C141 1.795(2) . ?
P13 C131 1.812(2) . ?
P13 C14 1.817(2) . ?
C14 C15 1.525(3) . ?
C14 H14A 0.9900 . ?
C14 H14B 0.9900 . ?
C15 H15A 0.9900 . ?
C15 H15B 0.9900 . ?
C111 C112 1.390(3) . ?
C111 C116 1.395(3) . ?
C112 C113 1.388(3) . ?
C112 H112 0.9500 . ?
C113 C114 1.380(4) . ?
C113 H113 0.9500 . ?
C114 C115 1.386(4) . ?
C114 H114 0.9500 . ?
C115 C116 1.383(4) . ?
C115 H115 0.9500 . ?
C116 H116 0.9500 . ?
C121 C126 1.388(3) . ?
C121 C122 1.391(3) . ?
C122 C123 1.378(4) . ?
C122 H122 0.9500 . ?
C123 C124 1.379(4) . ?
C123 H123 0.9500 . ?
C124 C125 1.376(4) . ?
C124 H124 0.9500 . ?
C125 C126 1.392(3) . ?
C125 H125 0.9500 . ?
C126 H126 0.9500 . ?
C131 C132 1.391(3) . ?
C131 C136 1.396(3) . ?
C132 C133 1.384(4) . ?
C132 H132 0.9500 . ?
C133 C134 1.377(4) . ?
C133 H133 0.9500 . ?
C134 C135 1.379(4) . ?
C134 H134 0.9500 . ?
C135 C136 1.389(3) . ?
C135 H135 0.9500 . ?
C136 H136 0.9500 . ?
C141 C142 1.389(3) . ?
C141 C146 1.399(3) . ?
C142 C143 1.389(4) . ?
C142 H142 0.9500 . ?
C143 C144 1.366(4) . ?
C143 H143 0.9500 . ?
C144 C145 1.393(4) . ?
C144 H144 0.9500 . ?
C145 C146 1.378(4) . ?
C145 H145 0.9500 . ?
C146 H146 0.9500 . ?
P21 C221 1.800(2) . ?
P21 C211 1.803(2) . ?
P21 C25 1.820(2) . ?
P21 P22 2.1216(9) . ?
P22 P23 2.1270(9) . ?
P23 C231 1.801(2) . ?
P23 C241 1.805(2) . ?
P23 C24 1.836(2) . ?
C24 C25 1.523(3) . ?
C24 H24A 0.9900 . ?
C24 H24B 0.9900 . ?
C25 H25A 0.9900 . ?
C25 H25B 0.9900 . ?
C211 C212 1.387(3) . ?
C211 C216 1.391(3) . ?
C212 C213 1.394(4) . ?
C212 H212 0.9500 . ?
C213 C214 1.374(5) . ?
C213 H213 0.9500 . ?
C214 C215 1.370(4) . ?
C214 H214 0.9500 . ?
C215 C216 1.378(4) . ?
C215 H215 0.9500 . ?
C216 H216 0.9500 . ?
C221 C222 1.384(3) . ?
C221 C226 1.395(3) . ?
C222 C223 1.388(4) . ?
C222 H222 0.9500 . ?
C223 C224 1.381(4) . ?
C223 H223 0.9500 . ?
C224 C225 1.381(4) . ?
C224 H224 0.9500 . ?
C225 C226 1.376(4) . ?
C225 H225 0.9500 . ?
C226 H226 0.9500 . ?
C231 C232 1.392(3) . ?
C231 C236 1.396(3) . ?
C232 C233 1.382(3) . ?
C232 H232 0.9500 . ?
C233 C234 1.378(4) . ?
C233 H233 0.9500 . ?
C234 C235 1.385(4) . ?
C234 H234 0.9500 . ?
C235 C236 1.386(3) . ?
C235 H235 0.9500 . ?
C236 H236 0.9500 . ?
C241 C242 1.387(3) . ?
C241 C246 1.391(3) . ?
C242 C243 1.379(4) . ?
C242 H242 0.9500 . ?
C243 C244 1.379(4) . ?
C243 H243 0.9500 . ?
C244 C245 1.371(4) . ?
C244 H244 0.9500 . ?
C245 C246 1.383(4) . ?
C245 H245 0.9500 . ?
C246 H246 0.9500 . ?

loop_
_geom_torsion_atom_site_label_1
_geom_torsion_atom_site_label_2
_geom_torsion_atom_site_label_3
_geom_torsion_atom_site_label_4
_geom_torsion
_geom_torsion_site_symmetry_1
_geom_torsion_site_symmetry_2
_geom_torsion_site_symmetry_3
_geom_torsion_site_symmetry_4
_geom_torsion_publ_flag
C111 P11 P12 P13 -133.60(8) . . . . ?
C121 P11 P12 P13 108.24(8) . . . . ?
C15 P11 P12 P13 -11.44(9) . . . . ?
P11 P12 P13 C141 -135.28(8) . . . . ?
P11 P12 P13 C131 103.72(8) . . . . ?
P11 P12 P13 C14 -14.13(9) . . . . ?
C141 P13 C14 C15 163.91(15) . . . . ?
C131 P13 C14 C15 -79.23(17) . . . . ?
P12 P13 C14 C15 41.92(16) . . . . ?
P13 C14 C15 P11 -50.63(17) . . . . ?
C111 P11 C15 C14 162.33(15) . . . . ?
C121 P11 C15 C14 -82.52(17) . . . . ?
P12 P11 C15 C14 39.83(16) . . . . ?
C121 P11 C111 C112 97.6(2) . . . . ?
C15 P11 C111 C112 -145.39(19) . . . . ?
P12 P11 C111 C112 -24.9(2) . . . . ?
C121 P11 C111 C116 -81.2(2) . . . . ?
C15 P11 C111 C116 35.8(2) . . . . ?
P12 P11 C111 C116 156.35(17) . . . . ?
C116 C111 C112 C113 0.6(4) . . . . ?
P11 C111 C112 C113 -178.16(18) . . . . ?
C111 C112 C113 C114 -2.1(4) . . . . ?
C112 C113 C114 C115 1.7(4) . . . . ?
C113 C114 C115 C116 0.2(4) . . . . ?
C114 C115 C116 C111 -1.8(4) . . . . ?
C112 C111 C116 C115 1.3(4) . . . . ?
P11 C111 C116 C115 -179.90(19) . . . . ?
C111 P11 C121 C126 100.3(2) . . . . ?
C15 P11 C121 C126 -18.5(2) . . . . ?
P12 P11 C121 C126 -138.02(18) . . . . ?
C111 P11 C121 C122 -77.9(2) . . . . ?
C15 P11 C121 C122 163.32(18) . . . . ?
P12 P11 C121 C122 43.8(2) . . . . ?
C126 C121 C122 C123 -0.8(4) . . . . ?
P11 C121 C122 C123 177.4(2) . . . . ?
C121 C122 C123 C124 -0.1(4) . . . . ?
C122 C123 C124 C125 0.9(4) . . . . ?
C123 C124 C125 C126 -0.6(4) . . . . ?
C122 C121 C126 C125 1.1(3) . . . . ?
P11 C121 C126 C125 -177.09(18) . . . . ?
C124 C125 C126 C121 -0.3(4) . . . . ?
C141 P13 C131 C132 -92.1(2) . . . . ?
C14 P13 C131 C132 149.21(19) . . . . ?
P12 P13 C131 C132 31.2(2) . . . . ?
C141 P13 C131 C136 87.2(2) . . . . ?
C14 P13 C131 C136 -31.5(2) . . . . ?
P12 P13 C131 C136 -149.49(18) . . . . ?
C136 C131 C132 C133 -0.6(4) . . . . ?
P13 C131 C132 C133 178.7(2) . . . . ?
C131 C132 C133 C134 0.6(4) . . . . ?
C132 C133 C134 C135 -0.1(4) . . . . ?
C133 C134 C135 C136 -0.6(4) . . . . ?
C134 C135 C136 C131 0.6(4) . . . . ?
C132 C131 C136 C135 -0.1(4) . . . . ?
P13 C131 C136 C135 -179.32(19) . . . . ?
C131 P13 C141 C142 114.3(2) . . . . ?
C14 P13 C141 C142 -129.0(2) . . . . ?
P12 P13 C141 C142 -9.6(2) . . . . ?
C131 P13 C141 C146 -65.4(2) . . . . ?
C14 P13 C141 C146 51.3(2) . . . . ?
P12 P13 C141 C146 170.80(17) . . . . ?
C146 C141 C142 C143 -0.9(4) . . . . ?
P13 C141 C142 C143 179.45(19) . . . . ?
C141 C142 C143 C144 0.2(4) . . . . ?
C142 C143 C144 C145 1.0(4) . . . . ?
C143 C144 C145 C146 -1.6(4) . . . . ?
C144 C145 C146 C141 0.8(4) . . . . ?
C142 C141 C146 C145 0.4(4) . . . . ?
P13 C141 C146 C145 -179.96(19) . . . . ?
C221 P21 P22 P23 -145.32(9) . . . . ?
C211 P21 P22 P23 93.35(9) . . . . ?
C25 P21 P22 P23 -27.69(9) . . . . ?
P21 P22 P23 C231 132.54(8) . . . . ?
P21 P22 P23 C241 -105.81(9) . . . . ?
P21 P22 P23 C24 10.18(9) . . . . ?
C231 P23 C24 C25 -106.25(18) . . . . ?
C241 P23 C24 C25 139.00(17) . . . . ?
P22 P23 C24 C25 13.79(19) . . . . ?
P23 C24 C25 P21 -35.3(2) . . . . ?
C221 P21 C25 C24 160.59(16) . . . . ?
C211 P21 C25 C24 -82.23(18) . . . . ?
P22 P21 C25 C24 42.43(18) . . . . ?
C221 P21 C211 C212 91.0(2) . . . . ?
C25 P21 C211 C212 -27.0(2) . . . . ?
P22 P21 C211 C212 -146.50(18) . . . . ?
C221 P21 C211 C216 -85.5(2) . . . . ?
C25 P21 C211 C216 156.45(19) . . . . ?
P22 P21 C211 C216 36.9(2) . . . . ?
C216 C211 C212 C213 0.7(4) . . . . ?
P21 C211 C212 C213 -175.8(2) . . . . ?
C211 C212 C213 C214 0.6(4) . . . . ?
C212 C213 C214 C215 -0.9(4) . . . . ?
C213 C214 C215 C216 0.0(4) . . . . ?
C214 C215 C216 C211 1.3(4) . . . . ?
C212 C211 C216 C215 -1.6(4) . . . . ?
P21 C211 C216 C215 175.0(2) . . . . ?
C211 P21 C221 C222 5.4(2) . . . . ?
C25 P21 C221 C222 123.6(2) . . . . ?
P22 P21 C221 C222 -120.27(19) . . . . ?
C211 P21 C221 C226 -173.56(19) . . . . ?
C25 P21 C221 C226 -55.3(2) . . . . ?
P22 P21 C221 C226 60.8(2) . . . . ?
C226 C221 C222 C223 0.3(4) . . . . ?
P21 C221 C222 C223 -178.7(2) . . . . ?
C221 C222 C223 C224 0.1(4) . . . . ?
C222 C223 C224 C225 -0.1(4) . . . . ?
C223 C224 C225 C226 -0.3(4) . . . . ?
C224 C225 C226 C221 0.6(4) . . . . ?
C222 C221 C226 C225 -0.6(4) . . . . ?
P21 C221 C226 C225 178.4(2) . . . . ?
C241 P23 C231 C232 -97.4(2) . . . . ?
C24 P23 C231 C232 150.45(18) . . . . ?
P22 P23 C231 C232 30.6(2) . . . . ?
C241 P23 C231 C236 81.7(2) . . . . ?
C24 P23 C231 C236 -30.5(2) . . . . ?
P22 P23 C231 C236 -150.41(18) . . . . ?
C236 C231 C232 C233 1.2(3) . . . . ?
P23 C231 C232 C233 -179.73(18) . . . . ?
C231 C232 C233 C234 0.8(4) . . . . ?
C232 C233 C234 C235 -2.2(4) . . . . ?
C233 C234 C235 C236 1.5(4) . . . . ?
C234 C235 C236 C231 0.6(4) . . . . ?
C232 C231 C236 C235 -1.9(3) . . . . ?
P23 C231 C236 C235 179.06(18) . . . . ?
C231 P23 C241 C242 166.06(19) . . . . ?
C24 P23 C241 C242 -75.4(2) . . . . ?
P22 P23 C241 C242 43.6(2) . . . . ?
C231 P23 C241 C246 -21.3(2) . . . . ?
C24 P23 C241 C246 97.3(2) . . . . ?
P22 P23 C241 C246 -143.74(18) . . . . ?
C246 C241 C242 C243 -1.5(4) . . . . ?
P23 C241 C242 C243 171.4(2) . . . . ?
C241 C242 C243 C244 0.1(4) . . . . ?
C242 C243 C244 C245 1.2(4) . . . . ?
C243 C244 C245 C246 -1.1(4) . . . . ?
C244 C245 C246 C241 -0.4(4) . . . . ?
C242 C241 C246 C245 1.6(4) . . . . ?
P23 C241 C246 C245 -171.0(2) . . . . ?
